data_7239963
loop_
_publ_author_name
'Yamashita, Ukyo'
'Yoshinari, Nobuto'
'Sodkhomkhum, Rapheepraew'
'Meundaeng, Natthaya'
'Konno, Takumi'

_publ_section_title
;
 Hydrogen-bonded metallosupramolecular helices composed of a
 nona-protonated spherical RhIII4ZnII4 cluster with twelve carboxylate
 arms
;
_journal_name_full CrystEngComm
_journal_paper_doi 10.1039/D0CE00133C
_journal_year 2020
_chemical_absolute_configuration rm
_chemical_formula_moiety 'C36 H69 N12 O25 Rh4 S12 Zn4, 3(Br),  29(O)'
_chemical_formula_sum 'C36 H69 Br3 N12 O54 Rh4 S12 Zn4'
_chemical_formula_weight 2831.60
_space_group_crystal_system hexagonal
_space_group_IT_number 179
_space_group_name_Hall 'P 65 2 (0 0 1)'
_space_group_name_H-M_alt 'P 65 2 2'
_atom_sites_solution_hydrogens geom
_audit_creation_method SHELXL-2018/1
_audit_update_record
;
2019-12-27 deposited with the CCDC.	2020-02-18 downloaded from the CCDC.
;
_cell_angle_alpha 90
_cell_angle_beta 90
_cell_angle_gamma 120
_cell_formula_units_Z 6
_cell_length_a 27.8380(16)
_cell_length_b 27.8380(16)
_cell_length_c 28.8132(8)
_cell_measurement_reflns_used 166622
_cell_measurement_temperature 100(2)
_cell_measurement_theta_max 16.05
_cell_measurement_theta_min 0.51
_cell_volume 19337.4(17)
_computing_cell_refinement 'RAPID-AUTO (Rigaku Corporation)'
_computing_data_collection 'RAPID-AUTO (Rigaku Corporation)'
_computing_data_reduction 'RAPID-AUTO (Rigaku Corporation)'
_computing_molecular_graphics 'Yadokari-XG 2009 (Wakita Nemoto et al., 2009)'
_computing_publication_material 'Yadokari-XG 2009 (Wakita, Nemoto et al., 2009)'
_computing_structure_refinement 'SHELXL-2014/7 (Sheldrick, 2014)'
_computing_structure_solution 'SHELXS-2014 (Sheldrick, 2014)'
_diffrn_ambient_temperature 100(2)
_diffrn_detector_area_resol_mean 14.69
_diffrn_measured_fraction_theta_full 0.999
_diffrn_measured_fraction_theta_max 0.999
_diffrn_measurement_device_type 'Rigaku Mercury2CCD detector'
_diffrn_measurement_method /w
_diffrn_radiation_monochromator Si(311)
_diffrn_radiation_source 'SPring-8 BL02B1 bending magnet'
_diffrn_radiation_type synchrotron
_diffrn_radiation_wavelength 0.4248
_diffrn_reflns_av_R_equivalents 0.2236
_diffrn_reflns_av_unetI/netI 0.0908
_diffrn_reflns_Laue_measured_fraction_full 0.999
_diffrn_reflns_Laue_measured_fraction_max 0.999
_diffrn_reflns_limit_h_max 36
_diffrn_reflns_limit_h_min -36
_diffrn_reflns_limit_k_max 36
_diffrn_reflns_limit_k_min -36
_diffrn_reflns_limit_l_max 37
_diffrn_reflns_limit_l_min -37
_diffrn_reflns_number 315659
_diffrn_reflns_point_group_measured_fraction_full 0.999
_diffrn_reflns_point_group_measured_fraction_max 1.000
_diffrn_reflns_theta_full 14.766
_diffrn_reflns_theta_max 16.012
_diffrn_reflns_theta_min 0.505
_exptl_absorpt_coefficient_mu 1.232
_exptl_absorpt_correction_T_max 1.0000
_exptl_absorpt_correction_T_min 0.5048
_exptl_absorpt_correction_type multi-scans
_exptl_absorpt_process_details 'ABSCOR (Rigaku, 1995)'
_exptl_crystal_colour yellow
_exptl_crystal_density_diffrn 1.459
_exptl_crystal_description needle
_exptl_crystal_F_000 8388
_exptl_crystal_size_max 0.18
_exptl_crystal_size_mid 0.05
_exptl_crystal_size_min 0.04
_refine_diff_density_max 0.708
_refine_diff_density_min -0.751
_refine_diff_density_rms 0.090
_refine_ls_abs_structure_details
;
 Flack x determined using 3311 quotients [(I+)-(I-)]/[(I+)+(I-)]
 (Parsons, Flack and Wagner, Acta Cryst. B69 (2013) 249-259).
;
_refine_ls_abs_structure_Flack 0.035(5)
_refine_ls_extinction_method none
_refine_ls_goodness_of_fit_ref 0.854
_refine_ls_hydrogen_treatment constr
_refine_ls_matrix_type full
_refine_ls_number_parameters 614
_refine_ls_number_reflns 14801
_refine_ls_number_restraints 55
_refine_ls_restrained_S_all 0.857
_refine_ls_R_factor_all 0.0669
_refine_ls_R_factor_gt 0.0428
_refine_ls_shift/su_max 0.001
_refine_ls_shift/su_mean 0.000
_refine_ls_structure_factor_coef Fsqd
_refine_ls_weighting_details 'w=1/[\s^2^(Fo^2^)+(0.0459P)^2^] where P=(Fo^2^+2Fc^2^)/3'
_refine_ls_weighting_scheme calc
_refine_ls_wR_factor_gt 0.0952
_refine_ls_wR_factor_ref 0.1012
_reflns_Friedel_coverage 0.793
_reflns_Friedel_fraction_full 1.000
_reflns_Friedel_fraction_max 1.000
_reflns_number_gt 9800
_reflns_number_total 14801
_reflns_threshold_expression 'I > 2\s(I)'
_cod_data_source_file d0ce00133c2.cif
_cod_data_source_block 2
_cod_original_cell_volume 19337(2)
_cod_database_code 7239963
_shelx_shelxl_version_number 2018/1
_shelx_space_group_comment
;
The symmetry employed for this shelxl refinement is uniquely defined
by the following loop, which should always be used as a source of
symmetry information in preference to the above space-group names.
They are only intended as comments.
;

loop_
_space_group_symop_operation_xyz
'x, y, z'
'-x, -y, z+1/2'
'-y, x-y, z+2/3'
'-x+y, -x, z+1/3'
'x-y, x, z+5/6'
'y, -x+y, z+1/6'
'x-y, -y, -z'
'-x, -x+y, -z+1/3'
'y, x, -z+2/3'
'-y, -x, -z+1/6'
'x, x-y, -z+5/6'
'-x+y, y, -z+1/2'

loop_
_atom_site_label
_atom_site_type_symbol
_atom_site_fract_x
_atom_site_fract_y
_atom_site_fract_z
_atom_site_U_iso_or_equiv
_atom_site_adp_type
_atom_site_occupancy
_atom_site_site_symmetry_order
_atom_site_calc_flag
_atom_site_refinement_flags_posn
_atom_site_refinement_flags_adp
_atom_site_refinement_flags_occupancy
_atom_site_disorder_assembly
_atom_site_disorder_group
Rh1 Rh 0.73244(3) 0.49035(3) 0.03766(2) 0.03872(16) Uani 1 1 d . . . . .
Rh2 Rh 0.47441(3) 0.42824(3) -0.02268(2) 0.04333(18) Uani 1 1 d . . . . .
Zn1 Zn 0.60173(4) 0.50279(4) 0.06159(3) 0.0352(2) Uani 1 1 d . . . . .
Zn2 Zn 0.57395(4) 0.38222(4) 0.03147(3) 0.0326(2) Uani 1 1 d . . . . .
S1 S 0.71073(9) 0.48574(10) 0.11640(6) 0.0398(5) Uani 1 1 d . . . . .
S2 S 0.67857(9) 0.52830(9) 0.01386(6) 0.0397(5) Uani 1 1 d . . . . .
S3 S 0.66454(9) 0.39900(9) 0.02101(6) 0.0376(5) Uani 1 1 d . . . . .
S4 S 0.54280(9) 0.40458(9) -0.03666(6) 0.0380(5) Uani 1 1 d . . . . .
S5 S 0.52951(10) 0.50583(10) 0.02292(7) 0.0436(5) Uani 1 1 d . . . . .
S6 S 0.43797(9) 0.36953(10) 0.04116(7) 0.0431(5) Uani 1 1 d . . . . .
O1 O 0.8608(4) 0.4351(5) 0.0967(2) 0.125(4) Uani 1 1 d . . . . .
O2 O 0.8277(3) 0.4301(3) 0.16930(19) 0.0619(19) Uani 1 1 d . . . . .
O3 O 0.8657(7) 0.6840(6) 0.0530(6) 0.247(11) Uani 1 1 d . . . . .
O4 O 0.8224(6) 0.7097(5) 0.0120(7) 0.219(9) Uani 1 1 d . . . . .
H1 H 0.846958 0.740744 0.019725 0.329 Uiso 1 1 calc R U . . .
O5 O 0.7700(7) 0.4897(4) -0.1228(3) 0.190(7) Uani 1 1 d . . . . .
O6 O 0.7173(3) 0.4011(3) -0.1310(2) 0.0626(19) Uani 1 1 d . . . . .
H2 H 0.724639 0.409349 -0.158442 0.094 Uiso 1 1 calc R U . . .
O7 O 0.3661(3) 0.2598(3) -0.1082(3) 0.076(2) Uani 1 1 d . . . . .
O8 O 0.4400(3) 0.2612(3) -0.13657(19) 0.0508(16) Uani 1 1 d . . . . .
H3 H 0.416662 0.231095 -0.147197 0.076 Uiso 1 1 calc R U . . .
O9A O 0.5251(11) 0.6002(10) -0.1237(5) 0.132(8) Uani 0.5 1 d D . P A 1
O10A O 0.6041(8) 0.6122(8) -0.1094(5) 0.117(7) Uani 0.5 1 d D . P A 1
H4 H 0.611189 0.633268 -0.131464 0.175 Uiso 0.5 1 calc R U P A 1
O9B O 0.5295(8) 0.5616(7) -0.1415(4) 0.086(5) Uani 0.5 1 d D . P A 2
O10B O 0.5652(10) 0.6291(7) -0.0856(7) 0.110(7) Uani 0.5 1 d D . P A 2
O11A O 0.3452(7) 0.4799(8) 0.0198(5) 0.065(4) Uani 0.5 1 d . . P B 1
O12A O 0.2800(8) 0.3900(9) 0.0347(5) 0.063(5) Uani 0.5 1 d . . P B 1
H5 H 0.259421 0.402687 0.039244 0.095 Uiso 0.5 1 calc R U P B 1
O11B O 0.3072(10) 0.4423(11) 0.0158(6) 0.082(6) Uani 0.5 1 d . . P C 2
O12B O 0.2721(8) 0.3663(11) 0.0587(8) 0.114(8) Uani 0.5 1 d . . P C 2
H6 H 0.248432 0.375179 0.063101 0.170 Uiso 0.5 1 calc R U P C 2
N1 N 0.7856(3) 0.4611(4) 0.0592(2) 0.052(2) Uani 1 1 d . . . . .
H7 H 0.769965 0.425212 0.052154 0.062 Uiso 1 1 calc R U . . .
H8 H 0.817220 0.478935 0.043338 0.062 Uiso 1 1 calc R U . . .
N2 N 0.7954(3) 0.5729(3) 0.0488(2) 0.053(2) Uani 1 1 d . . . . .
H9 H 0.797512 0.580778 0.078890 0.063 Uiso 1 1 calc R U . . .
H10 H 0.827867 0.576958 0.039935 0.063 Uiso 1 1 calc R U . . .
N3 N 0.7559(3) 0.4938(3) -0.0326(2) 0.0453(17) Uani 1 1 d . . . . .
H11 H 0.745039 0.514297 -0.048366 0.054 Uiso 1 1 calc R U . . .
H12 H 0.792682 0.510741 -0.034266 0.054 Uiso 1 1 calc R U . . .
N4 N 0.4244(3) 0.3609(3) -0.0658(2) 0.0425(18) Uani 1 1 d . . . . .
H13 H 0.398483 0.334021 -0.048342 0.051 Uiso 1 1 calc R U . . .
H14 H 0.407128 0.371482 -0.085774 0.051 Uiso 1 1 calc R U . . .
N5 N 0.5039(4) 0.4840(3) -0.0788(2) 0.064(2) Uani 1 1 d . . . . .
H15 H 0.531117 0.481751 -0.093066 0.077 Uiso 1 1 calc R U . . .
H16 H 0.476682 0.474911 -0.099211 0.077 Uiso 1 1 calc R U . . .
N6 N 0.4084(4) 0.4441(4) -0.0131(3) 0.059(2) Uani 1 1 d . . . . .
H17 H 0.421179 0.476961 0.000544 0.071 Uiso 1 1 calc R U . . .
H18 H 0.394642 0.445468 -0.040617 0.071 Uiso 1 1 calc R U . . .
C1 C 0.7431(4) 0.4449(4) 0.1363(3) 0.044(2) Uani 1 1 d . . . . .
H19 H 0.749314 0.448761 0.169508 0.053 Uiso 1 1 calc R U . . .
H20 H 0.719234 0.405865 0.129097 0.053 Uiso 1 1 calc R U . . .
C2 C 0.7987(4) 0.4682(5) 0.1102(3) 0.056(3) Uani 1 1 d . . . . .
H21 H 0.820486 0.508040 0.116597 0.067 Uiso 1 1 calc R U . . .
C3 C 0.8315(4) 0.4422(5) 0.1264(3) 0.070(3) Uani 1 1 d . . . . .
C4 C 0.7267(4) 0.5987(4) 0.0307(3) 0.054(2) Uani 1 1 d . . . . .
H22 H 0.718816 0.623820 0.013356 0.065 Uiso 1 1 calc R U . . .
H23 H 0.722049 0.603415 0.063440 0.065 Uiso 1 1 calc R U . . .
C5 C 0.7840(4) 0.6124(4) 0.0220(4) 0.059(3) Uani 1 1 d . . . . .
H24 H 0.787427 0.606605 -0.011122 0.071 Uiso 1 1 calc R U . . .
C6 C 0.8276(6) 0.6744(7) 0.0337(5) 0.103(5) Uani 1 1 d . . . . .
C7 C 0.6702(3) 0.4029(4) -0.0429(2) 0.040(2) Uani 1 1 d . . . . .
H25 H 0.655507 0.366023 -0.055938 0.048 Uiso 1 1 calc R U . . .
H26 H 0.649448 0.419311 -0.055477 0.048 Uiso 1 1 calc R U . . .
C8 C 0.7323(4) 0.4390(4) -0.0550(3) 0.043(2) Uani 1 1 d . . . . .
H27 H 0.751977 0.420536 -0.043228 0.052 Uiso 1 1 calc R U . . .
C9 C 0.7392(5) 0.4443(5) -0.1069(3) 0.065(3) Uani 1 1 d . . . . .
C10 C 0.4973(4) 0.3360(4) -0.0618(2) 0.039(2) Uani 1 1 d . . . . .
H28 H 0.519165 0.324726 -0.080273 0.047 Uiso 1 1 calc R U . . .
H29 H 0.479542 0.309045 -0.037179 0.047 Uiso 1 1 calc R U . . .
C11 C 0.4532(4) 0.3374(4) -0.0924(3) 0.042(2) Uani 1 1 d . . . . .
H30 H 0.472574 0.363029 -0.118015 0.051 Uiso 1 1 calc R U . . .
C12 C 0.4152(5) 0.2828(4) -0.1131(3) 0.045(2) Uani 1 1 d . . . . .
C13 C 0.5667(4) 0.5567(4) -0.0228(3) 0.055(3) Uani 1 1 d . . . . .
H31 H 0.579835 0.594049 -0.011369 0.066 Uiso 1 1 calc R U . . .
H32 H 0.598357 0.554015 -0.033342 0.066 Uiso 1 1 calc R U . . .
C14 C 0.5255(5) 0.5434(4) -0.0622(3) 0.063(3) Uani 1 1 d . . . . .
H33 H 0.493881 0.545563 -0.049842 0.076 Uiso 1 1 calc R U . . .
C15 C 0.5490(7) 0.5836(6) -0.1026(4) 0.091(4) Uani 1 1 d D . . . .
C16 C 0.3881(4) 0.3899(5) 0.0595(3) 0.070(3) Uani 1 1 d . . . . .
H34 H 0.358274 0.360192 0.077042 0.084 Uiso 1 1 calc R U . . .
H35 H 0.405988 0.422662 0.078938 0.084 Uiso 1 1 calc R U . . .
C17 C 0.3651(5) 0.4020(6) 0.0149(3) 0.076(4) Uani 1 1 d D . . . .
H36 H 0.344395 0.367871 -0.003231 0.092 Uiso 0.5 1 calc R U P D 1
H37 H 0.351321 0.368057 -0.003566 0.092 Uiso 0.5 1 calc R U P E 2
C18A C 0.3291(14) 0.4301(15) 0.0218(12) 0.073(8) Uani 0.5 1 d D U P B 1
C18B C 0.3110(11) 0.4030(16) 0.0299(11) 0.063(6) Uani 0.5 1 d D U P C 2
Br1A Br 0.34891(13) 0.41742(12) -0.11539(7) 0.0669(7) Uani 0.5 1 d . . P F 1
Br1B Br 0.31476(12) 0.39054(12) -0.09846(8) 0.0653(6) Uani 0.5 1 d . . P G 2
Br2B Br 0.86319(14) 0.43812(16) -0.02924(13) 0.1213(11) Uani 0.5 1 d . . P H 2
O13 O 0.57285(16) 0.42715(16) 0.083333 0.0370(19) Uani 1 2 d S T P . .
O14 O 0.6630(4) 0.2569(4) 0.1120(2) 0.087(3) Uani 1 1 d . . . . .
O15 O 0.3695(3) 0.1739(3) -0.1848(3) 0.070(2) Uani 1 1 d . . . . .
O16 O 0.3274(4) 0.0652(4) -0.1566(3) 0.095(3) Uani 1 1 d . . . . .
O17 O 0.8895(5) 0.3880(5) 0.2070(3) 0.135(4) Uani 1 1 d . . . . .
O18 O 0.6824(5) 0.7037(4) 0.0002(4) 0.127(4) Uani 1 1 d . . . . .
O19 O 0.7131(7) 0.6579(8) -0.0712(5) 0.234(9) Uani 1 1 d . . . . .
O20 O 0.2027(7) 0.3733(8) 0.1027(5) 0.235(8) Uani 1 1 d . . . . .
O21 O 0.7160(8) 0.5672(12) -0.0997(4) 0.311(14) Uani 1 1 d . . . . .
O22 O 0.2653(8) 0.1650(10) -0.1744(8) 0.304(12) Uani 1 1 d . . . . .
O23 O 0.2629(6) 0.2713(7) 0.0649(8) 0.289(12) Uani 1 1 d . . . . .
O24A O 0.2687(10) 0.1343(5) -0.083333 0.210(9) Uiso 1 2 d S . P I 1
O25A O 0.2815(8) 0.000000 0.000000 0.202(9) Uiso 1 2 d S . P J 1
O26A O 0.2384(11) -0.0002(12) -0.0976(10) 0.171(10) Uiso 0.5 1 d . . P K 1
O27A O 0.347(2) 0.468(2) 0.1697(17) 0.31(2) Uiso 0.5 1 d . . P L 1
O28A O 0.8929(16) 0.8100(16) 0.0078(14) 0.257(17) Uiso 0.5 1 d . . P M 1
O29A O 0.6680(14) 0.7079(14) -0.1582(12) 0.218(14) Uiso 0.5 1 d . . P N 1
O24B O 0.6213(12) 0.7230(12) -0.1376(10) 0.182(11) Uiso 0.5 1 d . . P O 2
O25B O 0.4248(5) 0.4428(5) -0.1547(4) 0.057(4) Uiso 0.5 1 d . . P P 2
O26B O 0.3356(7) 0.4981(8) 0.1931(6) 0.091(5) Uiso 0.5 1 d . . P Q 2

loop_
_atom_site_aniso_label
_atom_site_aniso_U_11
_atom_site_aniso_U_22
_atom_site_aniso_U_33
_atom_site_aniso_U_23
_atom_site_aniso_U_13
_atom_site_aniso_U_12
Rh1 0.0418(4) 0.0564(4) 0.0175(3) -0.0074(3) 0.0000(2) 0.0242(3)
Rh2 0.0688(5) 0.0595(5) 0.0195(3) -0.0098(3) -0.0153(3) 0.0455(4)
Zn1 0.0519(6) 0.0426(6) 0.0173(4) -0.0032(4) -0.0028(4) 0.0283(5)
Zn2 0.0473(6) 0.0428(6) 0.0141(4) -0.0022(4) -0.0023(4) 0.0273(5)
S1 0.0456(13) 0.0599(15) 0.0167(8) -0.0053(9) -0.0010(8) 0.0285(11)
S2 0.0505(14) 0.0442(13) 0.0233(10) -0.0014(9) 0.0019(9) 0.0229(11)
S3 0.0491(13) 0.0536(13) 0.0171(8) -0.0023(8) 0.0001(8) 0.0309(11)
S4 0.0587(14) 0.0473(13) 0.0155(8) -0.0001(8) -0.0036(8) 0.0320(11)
S5 0.0669(15) 0.0529(14) 0.0245(9) -0.0068(9) -0.0105(10) 0.0399(13)
S6 0.0463(13) 0.0678(16) 0.0207(9) -0.0069(10) -0.0064(9) 0.0327(12)
O1 0.127(8) 0.299(14) 0.041(4) -0.029(6) -0.021(5) 0.176(10)
O2 0.066(5) 0.110(6) 0.031(3) -0.016(3) -0.009(3) 0.060(5)
O3 0.227(17) 0.103(10) 0.27(2) 0.026(11) -0.162(16) -0.020(11)
O4 0.187(15) 0.067(8) 0.34(2) 0.019(11) -0.081(15) 0.014(9)
O5 0.369(19) 0.062(6) 0.052(5) -0.009(5) 0.079(8) 0.043(9)
O6 0.085(5) 0.067(5) 0.026(3) -0.006(3) 0.007(3) 0.031(4)
O7 0.067(6) 0.081(6) 0.070(5) -0.027(4) 0.007(4) 0.029(5)
O8 0.069(4) 0.055(4) 0.027(3) -0.004(3) 0.002(3) 0.030(4)
O9A 0.24(2) 0.17(2) 0.045(10) 0.010(12) -0.017(13) 0.15(2)
O10A 0.150(13) 0.111(16) 0.041(9) 0.017(10) 0.018(11) 0.030(13)
O9B 0.155(16) 0.141(15) 0.033(7) 0.005(7) -0.002(8) 0.127(14)
O10B 0.156(19) 0.085(12) 0.090(13) 0.002(9) -0.034(13) 0.060(13)
O11A 0.064(10) 0.113(12) 0.051(9) 0.007(9) 0.003(8) 0.068(10)
O12A 0.059(10) 0.124(14) 0.032(8) 0.011(8) 0.005(8) 0.065(10)
O11B 0.099(15) 0.172(19) 0.038(8) -0.022(10) -0.021(10) 0.115(15)
O12B 0.083(14) 0.20(2) 0.101(16) 0.017(14) 0.014(12) 0.100(16)
N1 0.047(5) 0.090(6) 0.020(3) -0.011(4) 0.001(3) 0.036(5)
N2 0.041(5) 0.071(6) 0.033(4) -0.015(4) 0.008(3) 0.019(4)
N3 0.047(4) 0.056(5) 0.023(3) -0.011(3) -0.004(3) 0.018(4)
N4 0.057(5) 0.064(5) 0.025(3) -0.010(3) -0.012(3) 0.044(4)
N5 0.116(8) 0.079(6) 0.028(4) -0.010(4) -0.022(4) 0.072(6)
N6 0.081(6) 0.090(7) 0.036(4) -0.026(4) -0.030(4) 0.065(6)
C1 0.052(6) 0.064(6) 0.026(4) -0.009(4) -0.006(4) 0.037(5)
C2 0.051(6) 0.101(8) 0.020(4) -0.019(5) -0.008(4) 0.041(6)
C3 0.060(7) 0.142(11) 0.034(5) -0.024(6) -0.017(5) 0.069(7)
C4 0.061(7) 0.045(6) 0.052(6) -0.006(5) -0.003(5) 0.022(5)
C5 0.066(7) 0.040(6) 0.050(6) -0.008(5) 0.003(5) 0.012(5)
C6 0.075(10) 0.092(12) 0.075(9) 0.014(8) -0.015(7) -0.008(9)
C7 0.053(6) 0.048(5) 0.019(4) -0.014(3) 0.002(3) 0.024(5)
C8 0.059(6) 0.059(6) 0.021(4) -0.009(4) -0.002(4) 0.035(5)
C9 0.099(9) 0.055(7) 0.026(5) 0.000(5) 0.014(5) 0.027(7)
C10 0.051(5) 0.057(6) 0.017(3) 0.001(3) -0.004(3) 0.032(5)
C11 0.059(6) 0.062(6) 0.018(4) -0.007(4) -0.009(4) 0.039(5)
C12 0.067(7) 0.060(6) 0.016(4) -0.007(4) -0.003(4) 0.037(6)
C13 0.077(7) 0.062(7) 0.029(4) 0.002(4) -0.010(5) 0.038(6)
C14 0.102(9) 0.061(7) 0.036(5) 0.008(4) -0.012(5) 0.048(7)
C15 0.147(12) 0.107(10) 0.051(7) -0.004(7) -0.020(7) 0.088(10)
C16 0.063(7) 0.130(11) 0.046(5) -0.029(6) -0.017(5) 0.071(8)
C17 0.072(8) 0.150(12) 0.048(6) -0.047(7) -0.029(6) 0.086(9)
C18A 0.075(14) 0.103(12) 0.051(14) -0.018(12) -0.001(12) 0.052(11)
C18B 0.045(13) 0.125(17) 0.052(12) -0.031(11) -0.027(10) 0.067(13)
Br1A 0.096(2) 0.0865(19) 0.0342(11) -0.0058(11) -0.0234(12) 0.0576(17)
Br1B 0.0837(19) 0.0825(19) 0.0456(13) -0.0121(12) -0.0219(12) 0.0535(16)
Br2B 0.094(2) 0.128(3) 0.125(3) 0.014(2) 0.015(2) 0.043(2)
O13 0.048(4) 0.048(4) 0.014(3) -0.006(3) -0.006(3) 0.024(4)
O14 0.128(7) 0.144(8) 0.042(4) -0.024(4) -0.029(4) 0.107(7)
O15 0.062(5) 0.070(5) 0.071(5) -0.030(4) -0.010(4) 0.027(4)
O16 0.105(7) 0.089(6) 0.085(6) -0.004(5) 0.015(5) 0.045(6)
O17 0.150(9) 0.223(13) 0.093(7) -0.023(7) 0.014(7) 0.139(10)
O18 0.175(11) 0.098(8) 0.117(8) -0.004(6) -0.004(8) 0.076(8)
O19 0.221(17) 0.262(19) 0.182(14) 0.089(14) -0.062(13) 0.092(15)
O20 0.195(16) 0.34(2) 0.193(15) -0.010(15) 0.078(13) 0.152(17)
O21 0.28(2) 0.62(4) 0.072(9) 0.029(16) 0.001(11) 0.26(3)
O22 0.28(2) 0.45(3) 0.33(3) -0.07(2) 0.030(19) 0.29(2)
O23 0.141(13) 0.222(18) 0.47(3) -0.102(19) 0.109(16) 0.066(13)

loop_
_atom_type_symbol
_atom_type_description
_atom_type_scat_dispersion_real
_atom_type_scat_dispersion_imag
_atom_type_scat_source
Br Br 0.2873 1.0128 'International Tables Vol C Tables 4.2.6.8 and 6.1.1.4'
C C 0.0001 0.0005 'International Tables Vol C Tables 4.2.6.8 and 6.1.1.4'
N N 0.0008 0.0010 'International Tables Vol C Tables 4.2.6.8 and 6.1.1.4'
O O 0.0022 0.0019 'International Tables Vol C Tables 4.2.6.8 and 6.1.1.4'
Rh Rh -0.4371 2.5385 'International Tables Vol C Tables 4.2.6.8 and 6.1.1.4'
S S 0.0476 0.0436 'International Tables Vol C Tables 4.2.6.8 and 6.1.1.4'
Zn Zn 0.2829 0.5713 'International Tables Vol C Tables 4.2.6.8 and 6.1.1.4'
H H 0.0000 0.0000 'International Tables Vol C Tables 4.2.6.8 and 6.1.1.4'

loop_
_geom_angle_atom_site_label_1
_geom_angle_atom_site_label_2
_geom_angle_atom_site_label_3
_geom_angle
_geom_angle_site_symmetry_1
_geom_angle_site_symmetry_3
_geom_angle_publ_flag
N2 Rh1 N1 90.9(3) . . ?
N2 Rh1 N3 91.5(3) . . ?
N1 Rh1 N3 92.3(3) . . ?
N2 Rh1 S2 85.6(2) . . ?
N1 Rh1 S2 176.4(2) . . ?
N3 Rh1 S2 87.2(2) . . ?
N2 Rh1 S1 87.92(19) . . ?
N1 Rh1 S1 84.58(18) . . ?
N3 Rh1 S1 176.8(2) . . ?
S2 Rh1 S1 95.93(7) . . ?
N2 Rh1 S3 176.68(19) . . ?
N1 Rh1 S3 89.0(2) . . ?
N3 Rh1 S3 85.2(2) . . ?
S2 Rh1 S3 94.55(8) . . ?
S1 Rh1 S3 95.36(8) . . ?
N4 Rh2 N5 92.5(3) . . ?
N4 Rh2 N6 90.4(3) . . ?
N5 Rh2 N6 90.3(3) . . ?
N4 Rh2 S6 88.8(2) . . ?
N5 Rh2 S6 175.8(2) . . ?
N6 Rh2 S6 85.7(2) . . ?
N4 Rh2 S5 177.39(19) . . ?
N5 Rh2 S5 85.2(2) . . ?
N6 Rh2 S5 88.3(2) . . ?
S6 Rh2 S5 93.38(8) . . ?
N4 Rh2 S4 85.18(19) . . ?
N5 Rh2 S4 90.2(2) . . ?
N6 Rh2 S4 175.6(2) . . ?
S6 Rh2 S4 93.93(8) . . ?
S5 Rh2 S4 96.13(8) . . ?
O13 Zn1 S6 108.75(7) . 10_665 ?
O13 Zn1 S2 109.81(19) . . ?
S6 Zn1 S2 108.18(9) 10_665 . ?
O13 Zn1 S5 107.20(16) . . ?
S6 Zn1 S5 110.39(9) 10_665 . ?
S2 Zn1 S5 112.46(8) . . ?
O13 Zn2 S1 107.52(7) . 10_665 ?
O13 Zn2 S3 109.24(15) . . ?
S1 Zn2 S3 110.45(9) 10_665 . ?
O13 Zn2 S4 110.02(19) . . ?
S1 Zn2 S4 109.55(8) 10_665 . ?
S3 Zn2 S4 110.02(8) . . ?
C1 S1 Zn2 101.4(3) . 10_665 ?
C1 S1 Rh1 98.1(3) . . ?
Zn2 S1 Rh1 115.40(9) 10_665 . ?
C4 S2 Rh1 96.7(3) . . ?
C4 S2 Zn1 104.0(3) . . ?
Rh1 S2 Zn1 112.86(9) . . ?
C7 S3 Rh1 98.2(3) . . ?
C7 S3 Zn2 101.1(3) . . ?
Rh1 S3 Zn2 113.25(9) . . ?
C10 S4 Rh2 97.2(3) . . ?
C10 S4 Zn2 102.0(2) . . ?
Rh2 S4 Zn2 112.97(8) . . ?
C13 S5 Rh2 99.6(3) . . ?
C13 S5 Zn1 102.0(3) . . ?
Rh2 S5 Zn1 114.50(9) . . ?
C16 S6 Rh2 98.2(4) . . ?
C16 S6 Zn1 100.5(3) . 10_665 ?
Rh2 S6 Zn1 113.46(10) . 10_665 ?
C6 O4 H1 109.5 . . ?
C9 O6 H2 109.5 . . ?
C12 O8 H3 109.5 . . ?
C15 O10A H4 109.5 . . ?
C18A O12A H5 109.5 . . ?
C18B O12B H6 109.5 . . ?
C2 N1 Rh1 114.0(5) . . ?
C2 N1 H7 108.7 . . ?
Rh1 N1 H7 108.7 . . ?
C2 N1 H8 108.7 . . ?
Rh1 N1 H8 108.7 . . ?
H7 N1 H8 107.6 . . ?
C5 N2 Rh1 110.9(6) . . ?
C5 N2 H9 109.5 . . ?
Rh1 N2 H9 109.5 . . ?
C5 N2 H10 109.5 . . ?
Rh1 N2 H10 109.5 . . ?
H9 N2 H10 108.0 . . ?
C8 N3 Rh1 113.8(5) . . ?
C8 N3 H11 108.8 . . ?
Rh1 N3 H11 108.8 . . ?
C8 N3 H12 108.8 . . ?
Rh1 N3 H12 108.8 . . ?
H11 N3 H12 107.7 . . ?
C11 N4 Rh2 116.0(5) . . ?
C11 N4 H13 108.3 . . ?
Rh2 N4 H13 108.3 . . ?
C11 N4 H14 108.3 . . ?
Rh2 N4 H14 108.3 . . ?
H13 N4 H14 107.4 . . ?
C14 N5 Rh2 110.8(5) . . ?
C14 N5 H15 109.5 . . ?
Rh2 N5 H15 109.5 . . ?
C14 N5 H16 109.5 . . ?
Rh2 N5 H16 109.5 . . ?
H15 N5 H16 108.1 . . ?
C17 N6 Rh2 111.4(6) . . ?
C17 N6 H17 109.3 . . ?
Rh2 N6 H17 109.3 . . ?
C17 N6 H18 109.3 . . ?
Rh2 N6 H18 109.3 . . ?
H17 N6 H18 108.0 . . ?
C2 C1 S1 106.5(6) . . ?
C2 C1 H19 110.4 . . ?
S1 C1 H19 110.4 . . ?
C2 C1 H20 110.4 . . ?
S1 C1 H20 110.4 . . ?
H19 C1 H20 108.6 . . ?
C3 C2 N1 114.2(7) . . ?
C3 C2 C1 111.8(8) . . ?
N1 C2 C1 107.1(7) . . ?
C3 C2 H21 107.8 . . ?
N1 C2 H21 107.8 . . ?
C1 C2 H21 107.8 . . ?
O1 C3 O2 126.3(10) . . ?
O1 C3 C2 117.4(9) . . ?
O2 C3 C2 116.3(8) . . ?
C5 C4 S2 111.0(7) . . ?
C5 C4 H22 109.4 . . ?
S2 C4 H22 109.4 . . ?
C5 C4 H23 109.4 . . ?
S2 C4 H23 109.4 . . ?
H22 C4 H23 108.0 . . ?
C4 C5 N2 108.8(8) . . ?
C4 C5 C6 113.1(10) . . ?
N2 C5 C6 111.3(10) . . ?
C4 C5 H24 107.8 . . ?
N2 C5 H24 107.8 . . ?
C6 C5 H24 107.8 . . ?
O3 C6 O4 122.9(17) . . ?
O3 C6 C5 119.6(19) . . ?
O4 C6 C5 115.6(14) . . ?
C8 C7 S3 107.4(5) . . ?
C8 C7 H25 110.2 . . ?
S3 C7 H25 110.2 . . ?
C8 C7 H26 110.2 . . ?
S3 C7 H26 110.2 . . ?
H25 C7 H26 108.5 . . ?
N3 C8 C9 111.3(8) . . ?
N3 C8 C7 110.5(7) . . ?
C9 C8 C7 109.5(7) . . ?
N3 C8 H27 108.5 . . ?
C9 C8 H27 108.5 . . ?
C7 C8 H27 108.5 . . ?
O5 C9 O6 123.0(9) . . ?
O5 C9 C8 117.9(9) . . ?
O6 C9 C8 118.7(9) . . ?
C11 C10 S4 110.2(6) . . ?
C11 C10 H28 109.6 . . ?
S4 C10 H28 109.6 . . ?
C11 C10 H29 109.6 . . ?
S4 C10 H29 109.6 . . ?
H28 C10 H29 108.1 . . ?
N4 C11 C12 113.5(8) . . ?
N4 C11 C10 109.5(6) . . ?
C12 C11 C10 112.1(8) . . ?
N4 C11 H30 107.1 . . ?
C12 C11 H30 107.1 . . ?
C10 C11 H30 107.1 . . ?
O7 C12 O8 122.7(9) . . ?
O7 C12 C11 122.9(8) . . ?
O8 C12 C11 114.4(9) . . ?
C14 C13 S5 106.4(7) . . ?
C14 C13 H31 110.4 . . ?
S5 C13 H31 110.4 . . ?
C14 C13 H32 110.4 . . ?
S5 C13 H32 110.4 . . ?
H31 C13 H32 108.6 . . ?
C15 C14 N5 110.5(8) . . ?
C15 C14 C13 113.4(10) . . ?
N5 C14 C13 109.8(8) . . ?
C15 C14 H33 107.6 . . ?
N5 C14 H33 107.6 . . ?
C13 C14 H33 107.6 . . ?
O10B C15 O9B 135.1(16) . . ?
O9A C15 O10A 114(2) . . ?
O9A C15 C14 125.3(18) . . ?
O10B C15 C14 105.0(14) . . ?
O9B C15 C14 113.7(14) . . ?
O10A C15 C14 119.5(13) . . ?
C17 C16 S6 106.8(6) . . ?
C17 C16 H34 110.4 . . ?
S6 C16 H34 110.4 . . ?
C17 C16 H35 110.4 . . ?
S6 C16 H35 110.4 . . ?
H34 C16 H35 108.6 . . ?
N6 C17 C16 112.0(9) . . ?
N6 C17 C18A 98.6(16) . . ?
C16 C17 C18A 116.2(14) . . ?
N6 C17 C18B 123.9(17) . . ?
C16 C17 C18B 106.2(13) . . ?
N6 C17 H36 109.8 . . ?
C16 C17 H36 109.8 . . ?
C18A C17 H36 109.8 . . ?
N6 C17 H37 104.3 . . ?
C16 C17 H37 104.3 . . ?
C18B C17 H37 104.3 . . ?
O11A C18A O12A 128(2) . . ?
O11A C18A C17 127(3) . . ?
O12A C18A C17 105(2) . . ?
O11B C18B O12B 119(2) . . ?
O11B C18B C17 116(3) . . ?
O12B C18B C17 125(2) . . ?
Zn1 O13 Zn1 109.1(4) . 10_665 ?
Zn1 O13 Zn2 108.40(4) . . ?
Zn1 O13 Zn2 109.96(4) 10_665 . ?
Zn1 O13 Zn2 109.95(4) . 10_665 ?
Zn1 O13 Zn2 108.40(4) 10_665 10_665 ?
Zn2 O13 Zn2 111.0(4) . 10_665 ?

loop_
_geom_bond_atom_site_label_1
_geom_bond_atom_site_label_2
_geom_bond_distance
_geom_bond_site_symmetry_2
_geom_bond_publ_flag
Rh1 N2 2.105(8) . ?
Rh1 N1 2.109(7) . ?
Rh1 N3 2.115(6) . ?
Rh1 S2 2.328(2) . ?
Rh1 S1 2.3348(18) . ?
Rh1 S3 2.337(2) . ?
Rh2 N4 2.095(7) . ?
Rh2 N5 2.105(7) . ?
Rh2 N6 2.111(8) . ?
Rh2 S6 2.329(2) . ?
Rh2 S5 2.331(2) . ?
Rh2 S4 2.340(2) . ?
Zn1 O13 1.944(5) . ?
Zn1 S6 2.331(2) 10_665 ?
Zn1 S2 2.335(2) . ?
Zn1 S5 2.337(2) . ?
Zn2 O13 1.959(4) . ?
Zn2 S1 2.335(2) 10_665 ?
Zn2 S3 2.343(2) . ?
Zn2 S4 2.352(2) . ?
S1 C1 1.860(9) . ?
S2 C4 1.801(9) . ?
S3 C7 1.847(7) . ?
S4 C10 1.832(9) . ?
S5 C13 1.830(9) . ?
S6 C16 1.820(9) . ?
O1 C3 1.265(11) . ?
O2 C3 1.271(11) . ?
O3 C6 1.106(18) . ?
O4 C6 1.235(19) . ?
O4 H1 0.8200 . ?
O5 C9 1.208(13) . ?
O6 C9 1.252(11) . ?
O6 H2 0.8200 . ?
O7 C12 1.193(11) . ?
O8 C12 1.308(10) . ?
O8 H3 0.8200 . ?
O9A C15 1.154(16) . ?
O10A C15 1.343(18) . ?
O10A H4 0.8200 . ?
O9B C15 1.263(16) . ?
O10B C15 1.215(17) . ?
O11A C18A 1.23(3) . ?
O12A C18A 1.31(4) . ?
O12A H5 0.8200 . ?
O11B C18B 1.22(4) . ?
O12B C18B 1.34(4) . ?
O12B H6 0.8200 . ?
N1 C2 1.502(9) . ?
N1 H7 0.8900 . ?
N1 H8 0.8900 . ?
N2 C5 1.501(13) . ?
N2 H9 0.8900 . ?
N2 H10 0.8900 . ?
N3 C8 1.474(11) . ?
N3 H11 0.8900 . ?
N3 H12 0.8900 . ?
N4 C11 1.475(10) . ?
N4 H13 0.8900 . ?
N4 H14 0.8900 . ?
N5 C14 1.525(12) . ?
N5 H15 0.8900 . ?
N5 H16 0.8900 . ?
N6 C17 1.437(15) . ?
N6 H17 0.8900 . ?
N6 H18 0.8900 . ?
C1 C2 1.543(12) . ?
C1 H19 0.9700 . ?
C1 H20 0.9700 . ?
C2 C3 1.495(14) . ?
C2 H21 0.9800 . ?
C4 C5 1.466(14) . ?
C4 H22 0.9700 . ?
C4 H23 0.9700 . ?
C5 C6 1.570(17) . ?
C5 H24 0.9800 . ?
C7 C8 1.543(12) . ?
C7 H25 0.9700 . ?
C7 H26 0.9700 . ?
C8 C9 1.506(11) . ?
C8 H27 0.9800 . ?
C10 C11 1.529(10) . ?
C10 H28 0.9700 . ?
C10 H29 0.9700 . ?
C11 C12 1.476(13) . ?
C11 H30 0.9800 . ?
C13 C14 1.523(12) . ?
C13 H31 0.9700 . ?
C13 H32 0.9700 . ?
C14 C15 1.516(16) . ?
C14 H33 0.9800 . ?
C16 C17 1.546(13) . ?
C16 H34 0.9700 . ?
C16 H35 0.9700 . ?
C17 C18A 1.56(2) . ?
C17 C18B 1.58(2) . ?
C17 H36 0.9800 . ?
C17 H37 0.9800 . ?
O25B O25B 1.11(2) 9_554 ?

loop_
_geom_hbond_atom_site_label_D
_geom_hbond_atom_site_label_H
_geom_hbond_atom_site_label_A
_geom_hbond_distance_DH
_geom_hbond_distance_HA
_geom_hbond_distance_DA
_geom_hbond_angle_DHA
_geom_hbond_site_symmetry_A
_geom_hbond_publ_flag
O6 H2 O14 0.82 1.90 2.684(9) 160.5 3_654 yes
O8 H3 O15 0.82 1.83 2.628(9) 165.4 . yes
N1 H7 O14 0.89 2.18 3.043(12) 162.7 10_665 yes
N2 H9 O15 0.89 2.39 3.240(10) 159.7 4_665 yes
N3 H11 O21 0.89 2.49 3.38(2) 174.2 . yes
N4 H13 O16 0.89 2.27 3.162(12) 174.5 11_554 yes
N5 H15 O17 0.89 2.25 3.114(15) 164.1 3_654 yes
C4 H23 S6 0.97 2.84 3.598(10) 135.2 10_665 yes
C7 H26 S4 0.97 2.84 3.576(9) 133.5 . yes
C8 H27 O6 0.98 2.57 3.279(12) 129.0 11_554 yes
C10 H29 S1 0.97 2.85 3.600(7) 134.9 10_665 yes
C14 H33 O1 0.98 2.59 3.275(13) 126.6 7_565 yes
C16 H34 O23 0.97 2.59 3.40(2) 140.8 . yes
C16 H35 S5 0.97 2.83 3.609(10) 137.7 10_665 yes

loop_
_geom_torsion_atom_site_label_1
_geom_torsion_atom_site_label_2
_geom_torsion_atom_site_label_3
_geom_torsion_atom_site_label_4
_geom_torsion
_geom_torsion_site_symmetry_1
_geom_torsion_site_symmetry_2
_geom_torsion_site_symmetry_3
_geom_torsion_site_symmetry_4
_geom_torsion_publ_flag
Zn2 S1 C1 C2 159.2(5) 10_665 . . . ?
Rh1 S1 C1 C2 41.2(6) . . . . ?
Rh1 N1 C2 C3 174.0(7) . . . . ?
Rh1 N1 C2 C1 49.7(9) . . . . ?
S1 C1 C2 C3 174.6(7) . . . . ?
S1 C1 C2 N1 -59.6(8) . . . . ?
N1 C2 C3 O1 24.2(16) . . . . ?
C1 C2 C3 O1 146.1(11) . . . . ?
N1 C2 C3 O2 -156.7(9) . . . . ?
C1 C2 C3 O2 -34.9(13) . . . . ?
Rh1 S2 C4 C5 37.3(7) . . . . ?
Zn1 S2 C4 C5 152.9(7) . . . . ?
S2 C4 C5 N2 -58.7(9) . . . . ?
S2 C4 C5 C6 177.1(8) . . . . ?
Rh1 N2 C5 C4 49.2(8) . . . . ?
Rh1 N2 C5 C6 174.5(8) . . . . ?
C4 C5 C6 O3 136(2) . . . . ?
N2 C5 C6 O3 13(2) . . . . ?
C4 C5 C6 O4 -59(2) . . . . ?
N2 C5 C6 O4 177.8(16) . . . . ?
Rh1 S3 C7 C8 38.6(6) . . . . ?
Zn2 S3 C7 C8 154.3(5) . . . . ?
Rh1 N3 C8 C9 166.9(7) . . . . ?
Rh1 N3 C8 C7 45.0(8) . . . . ?
S3 C7 C8 N3 -56.1(8) . . . . ?
S3 C7 C8 C9 -179.0(7) . . . . ?
N3 C8 C9 O5 12.6(17) . . . . ?
C7 C8 C9 O5 135.1(14) . . . . ?
N3 C8 C9 O6 -174.3(10) . . . . ?
C7 C8 C9 O6 -51.9(13) . . . . ?
Rh2 S4 C10 C11 38.3(6) . . . . ?
Zn2 S4 C10 C11 153.7(5) . . . . ?
Rh2 N4 C11 C12 166.2(5) . . . . ?
Rh2 N4 C11 C10 40.1(9) . . . . ?
S4 C10 C11 N4 -52.6(8) . . . . ?
S4 C10 C11 C12 -179.5(6) . . . . ?
N4 C11 C12 O7 -0.8(13) . . . . ?
C10 C11 C12 O7 123.9(10) . . . . ?
N4 C11 C12 O8 -179.6(7) . . . . ?
C10 C11 C12 O8 -54.8(9) . . . . ?
Rh2 S5 C13 C14 36.4(7) . . . . ?
Zn1 S5 C13 C14 154.2(6) . . . . ?
Rh2 N5 C14 C15 177.5(8) . . . . ?
Rh2 N5 C14 C13 51.7(10) . . . . ?
S5 C13 C14 C15 177.4(8) . . . . ?
S5 C13 C14 N5 -58.4(10) . . . . ?
N5 C14 C15 O9A 95(2) . . . . ?
C13 C14 C15 O9A -140.8(18) . . . . ?
N5 C14 C15 O10B -179.4(15) . . . . ?
C13 C14 C15 O10B -55.6(18) . . . . ?
N5 C14 C15 O9B 23.9(17) . . . . ?
C13 C14 C15 O9B 147.7(13) . . . . ?
N5 C14 C15 O10A -99.8(17) . . . . ?
C13 C14 C15 O10A 24(2) . . . . ?
Rh2 S6 C16 C17 35.7(9) . . . . ?
Zn1 S6 C16 C17 151.6(8) 10_665 . . . ?
Rh2 N6 C17 C16 48.5(9) . . . . ?
Rh2 N6 C17 C18A 171.4(14) . . . . ?
Rh2 N6 C17 C18B 177.8(14) . . . . ?
S6 C16 C17 N6 -57.5(11) . . . . ?
S6 C16 C17 C18A -169.8(17) . . . . ?
S6 C16 C17 C18B 164.5(15) . . . . ?
N6 C17 C18A O11A -25(3) . . . . ?
C16 C17 C18A O11A 95(3) . . . . ?
N6 C17 C18A O12A 161.4(19) . . . . ?
C16 C17 C18A O12A -79(3) . . . . ?
N6 C17 C18B O11B 1(3) . . . . ?
C16 C17 C18B O11B 132(2) . . . . ?
N6 C17 C18B O12B -175(2) . . . . ?
C16 C17 C18B O12B -43(3) . . . . ?
